data_1544728
loop_
_publ_author_name
'Wu, H. X.'
'Ma, L. D.'
'Sun, J.'
'Kong, X. F.'

_publ_section_title
;
 Ab initio structure determination using conventional X-ray powder
 diffraction -- the crystal structure of [Co(NH~3~)~5~Br]Br~2~
;
_journal_name_full 'Acta Chimica Sinica'
_journal_page_first 1184
_journal_page_last 1191
_journal_volume 56
_journal_year 1998
_chemical_formula_sum 'Br3 Co H15 N5'
_space_group_IT_number 62
_space_group_name_Hall '-P 2ac 2n'
_space_group_name_H-M_alt 'P n m a'
_cell_angle_alpha 90
_cell_angle_beta 90
_cell_angle_gamma 90
_cell_formula_units_Z 4
_cell_length_a 13.679(6)
_cell_length_b 10.706(4)
_cell_length_c 6.944(6)
_cell_volume 1016(1)
_refine_ls_R_factor_all 0.028
_refine_ls_wR_factor_all 0.037
_cod_struct_determination_method 'single crystal'
_cod_database_code 1544728

loop_
_space_group_symop_id
_space_group_symop_operation_xyz
1 x,y,z
2 -x+1/2,-y,z+1/2
3 x+1/2,-y+1/2,-z+1/2
4 -x,y+1/2,-z
5 -x,-y,-z
6 x-1/2,y,-z-1/2
7 -x-1/2,y-1/2,z-1/2
8 x,-y-1/2,z

loop_
_atom_site_label
_atom_site_type_symbol
_atom_site_fract_x
_atom_site_fract_y
_atom_site_fract_z
_atom_site_B_iso_or_equiv
_atom_site_attached_hydrogens
Br(1) Br 0.53112(7) 0.25 0.0504(1) 2.03(2) 0
Br(2) Br 0.55278(5) 0.50138(6) 0.1519(10) 2.00(1) 0
Co Co 0.39509(9) 0.25 -0.1739(2) 1.22(2) 0
N(1) N 0.4826(5) 0.25 -0.395(1) 1.9(2) 3
N(2) N 0.2858(6) 0.25 -0.354(1) 2.1(2) 3
N(3) N 0.3022(5) 0.25 0.042(1) 2.0(2) 3
N(4) N 0.3973(4) 0.0644(5) -0.1707(7) 1.9(1) 3
